data_7219297
loop_
_publ_author_name
'Jiao, Yan-Qing'
'Qin, Chao'
'Zang, Hong-Ying'
'Chen, Wei-Chao'
'Wang, Chun-Gang'
'Zheng, Tian-Tian'
'Shao, Kui-Zhan'
'Su, Zhong-Min'

_publ_section_title
;
 Assembly of organic--inorganic hybrid materials constructed from
 polyoxometalate and metal--1,2,4-triazole units: synthesis, structures,
 magnetic, electrochemical and photocatalytic properties
;
_journal_issue 10
_journal_name_full CrystEngComm
_journal_page_first 2176
_journal_paper_doi 10.1039/C4CE02007C
_journal_volume 17
_journal_year 2015
_chemical_formula_moiety 'C20 H48 N30 O98 Si2 W24 Zn5'
_chemical_formula_sum 'C20 H48 N30 O98 Si2 W24 Zn5'
_chemical_formula_weight 7072.11
_chemical_name_systematic
;
 ?
;
_space_group_IT_number 2
_symmetry_cell_setting triclinic
_symmetry_space_group_name_Hall '-P 1'
_symmetry_space_group_name_H-M 'P -1'
_atom_sites_solution_hydrogens geom
_atom_sites_solution_primary direct
_atom_sites_solution_secondary difmap
_audit_block_doi 10.5517/cc13893s
_audit_creation_method SHELXL-97
_audit_update_record
;
2015-01-13 deposited with the CCDC.
2015-01-13 downloaded from the CCDC.
;
_cell_angle_alpha 99.833(5)
_cell_angle_beta 99.520(5)
_cell_angle_gamma 101.798(5)
_cell_formula_units_Z 1
_cell_length_a 13.0880(5)
_cell_length_b 13.7640(5)
_cell_length_c 15.9630(5)
_cell_measurement_temperature 293(2)
_cell_measurement_theta_max 25.000
_cell_measurement_theta_min 1.90
_cell_volume 2713.05(19)
_computing_cell_refinement 'SMART (Bruker, 1997)'
_computing_data_collection 'SMART (Bruker, 1997)'
_computing_data_reduction SAINT
_computing_molecular_graphics 'SHELXTL-PLUS (Sheldrick, 1990)'
_computing_publication_material SHELXL-97
_computing_structure_refinement 'SHELXL-97 (Sheldrick, 2008)'
_computing_structure_solution 'SHELXL-97 (Sheldrick, 2008)'
_diffrn_ambient_temperature 293(2)
_diffrn_measured_fraction_theta_full 0.989
_diffrn_measured_fraction_theta_max 0.989
_diffrn_measurement_device_type 'Bruker APEX CCD area-detector'
_diffrn_measurement_method '\w scans'
_diffrn_radiation_monochromator graphite
_diffrn_radiation_source 'fine-focus sealed tube'
_diffrn_radiation_type MoK\a
_diffrn_radiation_wavelength 0.71069
_diffrn_reflns_av_R_equivalents 0.0587
_diffrn_reflns_av_sigmaI/netI 0.1131
_diffrn_reflns_limit_h_max 15
_diffrn_reflns_limit_h_min -13
_diffrn_reflns_limit_k_max 10
_diffrn_reflns_limit_k_min -16
_diffrn_reflns_limit_l_max 18
_diffrn_reflns_limit_l_min -17
_diffrn_reflns_number 14228
_diffrn_reflns_theta_full 25.00
_diffrn_reflns_theta_max 25.00
_diffrn_reflns_theta_min 1.87
_exptl_absorpt_coefficient_mu 26.551
_exptl_absorpt_correction_T_max 0.004
_exptl_absorpt_correction_T_min 0.002
_exptl_absorpt_correction_type multi-scan
_exptl_absorpt_process_details 'SADABS(Sheldrick, 1996)'
_exptl_crystal_colour colourless
_exptl_crystal_density_diffrn 4.322
_exptl_crystal_density_method 'not measured'
_exptl_crystal_description block
_exptl_crystal_F_000 3106
_exptl_crystal_size_max 0.24
_exptl_crystal_size_mid 0.21
_exptl_crystal_size_min 0.20
_refine_diff_density_max 3.366
_refine_diff_density_min -2.529
_refine_diff_density_rms 0.504
_refine_ls_extinction_coef 0.00016(2)
_refine_ls_extinction_expression Fc^*^=kFc[1+0.001xFc^2^\l^3^/sin(2\q)]^-1/4^
_refine_ls_extinction_method SHELXL
_refine_ls_goodness_of_fit_ref 1.003
_refine_ls_hydrogen_treatment constr
_refine_ls_matrix_type full
_refine_ls_number_parameters 809
_refine_ls_number_reflns 9447
_refine_ls_number_restraints 503
_refine_ls_restrained_S_all 0.983
_refine_ls_R_factor_all 0.1062
_refine_ls_R_factor_gt 0.0574
_refine_ls_shift/su_max 0.001
_refine_ls_shift/su_mean 0.000
_refine_ls_structure_factor_coef Fsqd
_refine_ls_weighting_details 'calc w=1/[\s^2^(Fo^2^)+(0.0512P)^2^+31.2380P] where P=(Fo^2^+2Fc^2^)/3'
_refine_ls_weighting_scheme calc
_refine_ls_wR_factor_gt 0.1156
_refine_ls_wR_factor_ref 0.1401
_reflns_number_gt 6075
_reflns_number_total 9447
_reflns_threshold_expression >2\s(I)
_cod_data_source_file c4ce02007c2.cif
_cod_data_source_block 2
_cod_depositor_comments 'Adding full bibliography for 7219296--7219301.cif.'
_cod_original_cell_volume 2713.05(5)
_cod_original_sg_symbol_H-M P-1
_cod_database_code 7219297

loop_
_symmetry_equiv_pos_as_xyz
'x, y, z'
'-x, -y, -z'

loop_
_atom_site_label
_atom_site_type_symbol
_atom_site_fract_x
_atom_site_fract_y
_atom_site_fract_z
_atom_site_U_iso_or_equiv
_atom_site_adp_type
_atom_site_occupancy
_atom_site_symmetry_multiplicity
_atom_site_calc_flag
_atom_site_refinement_flags
O1 O 0.1111(15) 0.8456(13) 0.6334(11) 0.032(5) Uani 1 1 d .
O2 O 0.2593(13) 0.9750(11) 0.9377(10) 0.019(4) Uani 1 1 d U
O3 O 0.2181(13) 0.8183(12) 0.7906(11) 0.022(4) Uani 1 1 d .
O4 O 0.3324(13) 0.8620(11) 0.6776(10) 0.019(4) Uani 1 1 d .
O5 O 0.4075(12) 0.9285(10) 0.8410(10) 0.015(4) Uani 1 1 d .
O6 O 0.5286(14) 0.8790(12) 0.6440(11) 0.026(4) Uani 1 1 d .
O7 O 0.6084(12) 0.9478(11) 0.8133(10) 0.015(4) Uani 1 1 d U
O6W O -0.2616(14) 0.1340(13) 0.7296(12) 0.037(5) Uani 1 1 d .
H6WC H -0.2382 0.1211 0.7784 0.044 Uiso 1 1 d R
H6WD H -0.2936 0.1814 0.7385 0.044 Uiso 1 1 d R
O8 O 0.0930(12) 0.6591(11) 0.6751(10) 0.018(4) Uani 1 1 d U
O7W O -0.1793(18) 0.2890(15) 0.6354(16) 0.060(7) Uani 1 1 d .
O9 O 0.4193(13) 0.8805(11) 0.9978(10) 0.018(4) Uani 1 1 d U
O8W O 0.1941(15) 0.1561(12) 0.9163(12) 0.032(5) Uani 1 1 d .
H8WC H 0.2203 0.1050 0.9202 0.039 Uiso 1 1 d R
H8WD H 0.1359 0.1465 0.9341 0.039 Uiso 1 1 d R
O10 O 0.2117(13) 0.6998(11) 0.5589(10) 0.021(4) Uani 1 1 d U
O9W O 0.2666(14) 0.0965(14) 0.7520(12) 0.035(5) Uani 1 1 d .
H9WC H 0.2993 0.1311 0.8021 0.042 Uiso 1 1 d R
O11 O 0.6243(16) 0.7560(12) 0.5469(11) 0.030(5) Uani 1 1 d .
O12 O 0.2527(14) 0.5469(12) 0.4454(10) 0.024(4) Uani 1 1 d U
O13 O 0.4138(12) 0.6887(11) 0.5710(10) 0.017(4) Uani 1 1 d U
O14 O 0.6776(13) 0.8004(11) 0.7246(10) 0.021(4) Uani 1 1 d U
O15 O 0.1598(13) 0.5133(11) 0.5842(10) 0.022(4) Uani 1 1 d U
O16 O 0.2908(13) 0.6555(11) 0.6999(10) 0.014(4) Uani 1 1 d .
O17 O 0.5900(13) 0.8366(11) 0.9367(10) 0.020(4) Uani 1 1 d U
O18 O 0.5716(13) 0.8148(12) 1.1081(10) 0.025(4) Uani 1 1 d .
O19 O 0.7888(13) 0.8915(11) 0.8920(11) 0.024(4) Uani 1 1 d .
O20 O 0.1574(13) 0.5976(10) 0.8197(10) 0.018(4) Uani 1 1 d .
O21 O 0.3716(12) 0.7242(10) 0.8715(10) 0.013(3) Uani 1 1 d U
O22 O 0.4886(13) 0.7679(11) 0.7552(11) 0.022(4) Uani 1 1 d U
O23 O 0.3673(13) 0.5080(11) 0.5970(10) 0.021(4) Uani 1 1 d .
O24 O 0.5608(13) 0.6129(12) 0.6474(12) 0.026(4) Uani 1 1 d .
O25 O 0.4393(12) 0.5786(11) 0.7808(10) 0.017(4) Uani 1 1 d U
O26 O 0.2260(13) 0.4571(11) 0.7336(11) 0.022(4) Uani 1 1 d .
O27 O 0.5379(13) 0.6551(11) 0.9616(10) 0.022(4) Uani 1 1 d .
O28 O 0.3043(13) 0.5250(11) 0.8945(11) 0.022(4) Uani 1 1 d U
O29 O 0.6515(12) 0.6946(10) 0.8491(10) 0.017(4) Uani 1 1 d U
O30 O 0.5319(14) 0.4034(13) 0.5913(12) 0.032(5) Uani 1 1 d U
O31 O 0.6002(12) 0.5016(11) 0.7667(10) 0.017(4) Uani 1 1 d U
O32 O 0.4003(13) 0.3909(11) 0.7105(10) 0.019(4) Uani 1 1 d .
O33 O 0.4812(12) 0.4573(11) 0.8813(10) 0.015(4) Uani 1 1 d U
O34 O 0.0090(14) 0.4564(12) 0.6846(12) 0.031(5) Uani 1 1 d .
O35 O 0.4800(14) 1.0526(12) 0.7286(11) 0.029(4) Uani 1 1 d U
O36 O 0.6975(14) 0.5479(12) 0.9398(11) 0.030(5) Uani 1 1 d .
O37 O 0.2859(13) 0.3158(12) 0.8283(12) 0.023(4) Uani 1 1 d .
O38 O 0.3702(13) 0.6922(11) 1.0237(10) 0.017(4) Uani 1 1 d .
O39 O 0.2212(12) 0.7679(10) 0.9453(10) 0.014(4) Uani 1 1 d U
O40 O 0.1564(12) 0.5824(11) 0.9910(10) 0.018(4) Uani 1 1 d .
Si1 Si 0.3983(5) 0.6822(4) 0.7774(4) 0.0077(13) Uani 1 1 d U
W1 W 0.19676(9) 0.77653(7) 0.66827(7) 0.0187(3) Uani 1 1 d .
W2 W 0.47390(9) 0.93209(7) 0.74148(7) 0.0197(3) Uani 1 1 d .
W3 W 0.31021(8) 0.87363(7) 0.90214(7) 0.0170(3) Uani 1 1 d .
W4 W 0.28309(9) 0.59215(7) 0.55451(6) 0.0200(3) Uani 1 1 d .
W5 W 0.13202(8) 0.53753(7) 0.69855(7) 0.0180(3) Uani 1 1 d .
W6 W 0.24572(8) 0.63414(7) 0.93291(6) 0.0152(2) Uani 1 1 d .
W7 W 0.49607(8) 0.77573(7) 1.00373(6) 0.0164(3) Uani 1 1 d .
W8 W 0.66006(8) 0.83241(7) 0.84286(7) 0.0190(3) Uani 1 1 d .
W9 W 0.55988(9) 0.74731(7) 0.62840(7) 0.0212(3) Uani 1 1 d .
W10 W 0.59164(8) 0.57285(7) 0.88054(7) 0.0177(3) Uani 1 1 d .
W11 W 0.49230(9) 0.48628(7) 0.66470(7) 0.0183(3) Uani 1 1 d .
W12 W 0.34305(8) 0.43199(7) 0.80925(7) 0.0157(2) Uani 1 1 d .
Zn1 Zn -0.1239(2) 0.1606(2) 0.6732(2) 0.0254(7) Uani 1 1 d .
Zn2 Zn 0.1532(2) 0.17365(19) 0.78530(19) 0.0200(7) Uani 1 1 d .
Zn3 Zn 0.0000 0.5000 1.0000 0.0568(17) Uani 1 2 d S
N1 N 0.0152(18) 0.2070(15) 0.6219(14) 0.029(3) Uani 1 1 d U
N2 N 0.1180(18) 0.2019(15) 0.6538(14) 0.026(3) Uani 1 1 d U
N3 N 0.1223(18) 0.2694(16) 0.5388(15) 0.033(4) Uani 1 1 d U
H3 H 0.1427 0.2940 0.4966 0.039 Uiso 1 1 calc R
N7 N -0.0429(18) 0.2602(15) 0.7903(14) 0.029(3) Uani 1 1 d U
N8 N 0.0638(18) 0.2685(15) 0.8306(15) 0.029(3) Uani 1 1 d U
N9 N 0.004(2) 0.3818(17) 0.9089(16) 0.041(4) Uani 1 1 d U
N10 N -0.2196(18) 0.0630(15) 0.5593(14) 0.029(3) Uani 1 1 d U
N11 N -0.1903(19) 0.0205(16) 0.4811(15) 0.034(3) Uani 1 1 d U
N12 N -0.3532(19) -0.0429(16) 0.4652(15) 0.034(4) Uani 1 1 d U
H12 H -0.4168 -0.0788 0.4422 0.041 Uiso 1 1 calc R
C1 C 0.021(2) 0.2480(19) 0.5552(19) 0.035(6) Uani 1 1 d U
H1 H -0.0374 0.2616 0.5216 0.042 Uiso 1 1 calc R
C2 C 0.182(3) 0.243(2) 0.6041(19) 0.038(6) Uani 1 1 d U
H2 H 0.2555 0.2518 0.6137 0.045 Uiso 1 1 calc R
C3 C -0.076(2) 0.3266(19) 0.8431(18) 0.033(5) Uani 1 1 d U
H3A H -0.1462 0.3341 0.8358 0.039 Uiso 1 1 calc R
C4 C 0.089(3) 0.345(2) 0.897(2) 0.042(5) Uani 1 1 d U
H4 H 0.1568 0.3708 0.9314 0.051 Uiso 1 1 calc R
C7 C -0.325(2) 0.0189(19) 0.5436(18) 0.030(5) Uani 1 1 d U
H7 H -0.3701 0.0298 0.5814 0.036 Uiso 1 1 calc R
C8 C -0.270(2) -0.0412(18) 0.4279(18) 0.027(4) Uani 1 1 d U
H8 H -0.2696 -0.0779 0.3734 0.033 Uiso 1 1 calc R
N13 N 0.144(2) 0.4555(17) 1.1765(18) 0.079(5) Uani 1 1 d DU
H13 H 0.1791 0.5180 1.1936 0.095 Uiso 1 1 calc R
N15 N 0.084(2) 0.2966(17) 1.1792(19) 0.076(5) Uani 1 1 d DU
C10 C 0.154(3) 0.384(2) 1.2197(19) 0.076(5) Uani 1 1 d DU
H10 H 0.2033 0.3922 1.2713 0.091 Uiso 1 1 calc R
C9 C 0.033(3) 0.3208(19) 1.110(2) 0.072(4) Uani 1 1 d DU
H9 H -0.0242 0.2765 1.0702 0.086 Uiso 1 1 calc R
N16 N 0.075(2) 0.4185(18) 1.1041(16) 0.067(4) Uani 1 1 d DU
O2W O -0.5345(18) -0.1926(14) 0.3944(14) 0.056(7) Uani 1 1 d .
O3W O 0.1296(18) 0.3316(15) 0.3834(15) 0.061(7) Uani 1 1 d .
O4W O -0.364(2) 0.2965(18) 0.7877(16) 0.083(9) Uani 1 1 d .
O5W O 0.003(2) 0.100(2) 0.9802(18) 0.092(10) Uani 1 1 d .
N4 N -0.0712(18) 0.0318(15) 0.7092(14) 0.029(3) Uani 1 1 d U
C5 C -0.123(2) -0.061(2) 0.7073(19) 0.036(6) Uani 1 1 d U
H5 H -0.1938 -0.0876 0.6794 0.043 Uiso 1 1 calc R
N6 N -0.0659(18) -0.1105(16) 0.7476(15) 0.034(4) Uani 1 1 d U
H6 H -0.0860 -0.1713 0.7552 0.041 Uiso 1 1 calc R
N5 N 0.0273(18) 0.0409(15) 0.7549(14) 0.028(3) Uani 1 1 d U
C6 C 0.034(2) -0.046(2) 0.7763(18) 0.034(6) Uani 1 1 d U
H6A H 0.0950 -0.0611 0.8051 0.041 Uiso 1 1 calc R
O1W O -0.2008(19) 0.1147(16) 0.8947(14) 0.064(7) Uani 1 1 d .

loop_
_atom_site_aniso_label
_atom_site_aniso_U_11
_atom_site_aniso_U_22
_atom_site_aniso_U_33
_atom_site_aniso_U_23
_atom_site_aniso_U_13
_atom_site_aniso_U_12
O1 0.038(12) 0.038(11) 0.024(11) 0.011(9) -0.008(9) 0.025(9)
O2 0.023(8) 0.015(6) 0.020(7) 0.006(6) -0.003(6) 0.013(6)
O3 0.014(10) 0.038(10) 0.019(10) 0.011(8) 0.004(8) 0.014(8)
O4 0.020(10) 0.017(8) 0.013(9) 0.001(7) -0.001(7) -0.004(7)
O5 0.013(9) 0.006(7) 0.024(10) 0.002(7) -0.001(8) 0.003(6)
O6 0.031(11) 0.024(9) 0.019(10) -0.002(7) 0.012(9) -0.002(8)
O7 0.014(7) 0.024(7) 0.007(7) 0.003(5) 0.004(6) 0.002(6)
O6W 0.034(12) 0.041(11) 0.025(11) -0.010(9) -0.006(9) 0.010(9)
O8 0.018(7) 0.021(7) 0.015(7) 0.010(6) 0.003(6) 0.004(6)
O7W 0.062(17) 0.051(14) 0.079(19) 0.023(13) -0.001(14) 0.043(12)
O9 0.019(8) 0.019(7) 0.014(7) -0.003(6) -0.005(6) 0.011(6)
O8W 0.040(13) 0.031(10) 0.039(12) 0.017(9) 0.024(10) 0.019(9)
O10 0.021(8) 0.024(7) 0.021(7) 0.008(6) 0.004(6) 0.010(6)
O9W 0.021(11) 0.055(12) 0.028(12) 0.002(9) 0.001(9) 0.014(9)
O11 0.058(14) 0.019(9) 0.018(10) 0.004(7) 0.014(9) 0.012(9)
O12 0.025(8) 0.033(7) 0.016(7) 0.011(6) 0.002(6) 0.006(6)
O13 0.011(7) 0.023(7) 0.015(7) 0.004(6) -0.005(6) 0.007(6)
O14 0.017(7) 0.019(7) 0.019(7) 0.003(6) -0.003(6) -0.007(6)
O15 0.028(8) 0.021(7) 0.012(7) 0.000(6) -0.003(6) 0.000(6)
O16 0.024(10) 0.016(8) 0.011(9) 0.008(7) 0.012(7) 0.014(7)
O17 0.023(8) 0.017(7) 0.015(7) -0.004(6) 0.004(6) 0.003(6)
O18 0.026(11) 0.038(10) 0.010(9) -0.003(8) 0.006(8) 0.013(8)
O19 0.024(11) 0.019(9) 0.029(11) -0.001(8) 0.010(9) 0.008(8)
O20 0.035(11) 0.004(7) 0.009(9) 0.001(6) -0.007(8) 0.001(7)
O21 0.013(4) 0.012(4) 0.014(4) 0.002(2) 0.002(2) 0.005(2)
O22 0.020(8) 0.023(7) 0.019(7) -0.003(6) 0.002(6) 0.006(6)
O23 0.025(11) 0.019(8) 0.021(10) 0.013(7) 0.010(8) -0.002(7)
O24 0.017(11) 0.023(9) 0.038(12) 0.009(8) 0.005(9) 0.001(8)
O25 0.016(7) 0.022(7) 0.013(7) -0.004(6) 0.003(6) 0.010(6)
O26 0.025(11) 0.019(8) 0.022(10) 0.002(7) 0.015(8) -0.001(8)
O27 0.030(11) 0.021(9) 0.019(10) 0.009(7) 0.003(8) 0.014(8)
O28 0.019(8) 0.020(7) 0.028(8) 0.008(6) 0.003(6) 0.009(6)
O29 0.017(7) 0.012(6) 0.019(7) -0.003(5) 0.007(6) 0.004(6)
O30 0.032(5) 0.032(5) 0.031(5) 0.006(2) 0.007(2) 0.008(2)
O31 0.016(4) 0.018(4) 0.018(4) 0.003(2) 0.004(2) 0.005(2)
O32 0.025(11) 0.014(8) 0.010(9) -0.006(7) -0.004(8) -0.001(7)
O33 0.017(7) 0.019(7) 0.014(7) 0.005(5) 0.013(6) 0.009(6)
O34 0.031(12) 0.027(10) 0.037(12) 0.001(8) 0.010(9) 0.011(8)
O35 0.036(8) 0.024(7) 0.030(8) 0.016(6) 0.008(7) 0.006(6)
O36 0.027(11) 0.031(10) 0.022(11) -0.005(8) -0.008(9) 0.005(8)
O37 0.013(10) 0.024(9) 0.042(12) 0.015(8) 0.015(9) 0.010(7)
O38 0.025(10) 0.016(8) 0.008(9) 0.006(7) 0.001(7) -0.001(7)
O39 0.014(4) 0.014(4) 0.013(4) 0.002(2) 0.003(2) 0.005(2)
O40 0.010(9) 0.026(9) 0.020(10) 0.013(7) 0.005(7) -0.002(7)
Si1 0.009(2) 0.0078(18) 0.0059(19) 0.0035(15) 0.0022(16) -0.0009(15)
W1 0.0210(6) 0.0175(5) 0.0158(6) 0.0049(4) -0.0019(5) 0.0039(4)
W2 0.0231(6) 0.0150(5) 0.0208(6) 0.0073(4) 0.0033(5) 0.0021(4)
W3 0.0225(6) 0.0133(5) 0.0159(6) 0.0028(4) 0.0037(5) 0.0066(4)
W4 0.0238(7) 0.0232(5) 0.0101(5) 0.0019(4) -0.0001(5) 0.0031(5)
W5 0.0167(6) 0.0167(5) 0.0175(6) 0.0036(4) 0.0001(5) 0.0002(4)
W6 0.0187(6) 0.0136(5) 0.0138(5) 0.0026(4) 0.0063(4) 0.0031(4)
W7 0.0186(6) 0.0187(5) 0.0098(5) 0.0014(4) 0.0000(4) 0.0034(4)
W8 0.0175(6) 0.0189(5) 0.0178(6) 0.0039(4) 0.0019(5) -0.0004(4)
W9 0.0248(7) 0.0214(5) 0.0153(6) 0.0040(4) 0.0070(5) -0.0014(5)
W10 0.0177(6) 0.0172(5) 0.0178(6) 0.0037(4) 0.0005(5) 0.0058(4)
W11 0.0230(6) 0.0180(5) 0.0144(6) 0.0012(4) 0.0068(5) 0.0059(4)
W12 0.0191(6) 0.0112(5) 0.0175(6) 0.0031(4) 0.0055(4) 0.0039(4)
Zn1 0.0233(18) 0.0258(16) 0.0217(17) 0.0021(13) -0.0012(14) 0.0011(13)
Zn2 0.0241(18) 0.0162(14) 0.0202(17) 0.0010(12) 0.0054(14) 0.0078(12)
Zn3 0.059(4) 0.046(3) 0.053(4) -0.016(3) 0.029(3) -0.007(3)
N1 0.031(4) 0.027(4) 0.029(4) 0.009(4) 0.005(4) 0.006(4)
N2 0.027(5) 0.027(4) 0.028(5) 0.009(4) 0.006(4) 0.007(4)
N3 0.036(6) 0.033(6) 0.030(6) 0.012(5) 0.005(5) 0.006(5)
N7 0.030(5) 0.028(4) 0.030(5) 0.006(4) 0.002(4) 0.008(4)
N8 0.029(5) 0.027(4) 0.031(5) 0.007(4) 0.004(4) 0.008(4)
N9 0.040(7) 0.039(6) 0.039(6) 0.001(6) 0.001(6) 0.012(6)
N10 0.031(5) 0.028(5) 0.029(5) 0.007(5) 0.009(5) 0.005(5)
N11 0.034(5) 0.031(5) 0.033(5) 0.006(5) 0.004(5) 0.003(5)
N12 0.034(7) 0.030(7) 0.033(7) 0.002(6) 0.004(7) 0.005(7)
C1 0.039(9) 0.034(8) 0.031(8) 0.003(7) 0.011(7) 0.009(7)
C2 0.040(9) 0.040(8) 0.034(9) 0.003(7) 0.013(7) 0.011(7)
C3 0.032(8) 0.031(8) 0.037(8) 0.000(7) 0.010(7) 0.017(7)
C4 0.044(7) 0.039(7) 0.046(7) 0.008(6) 0.005(6) 0.020(6)
C7 0.027(8) 0.032(7) 0.026(8) 0.003(6) 0.000(6) 0.004(6)
C8 0.027(6) 0.028(6) 0.027(6) 0.006(5) 0.009(5) 0.006(5)
N13 0.084(9) 0.066(8) 0.076(9) 0.006(7) -0.007(8) 0.018(8)
N15 0.082(9) 0.065(8) 0.073(9) 0.008(7) -0.006(8) 0.021(8)
C10 0.081(9) 0.065(8) 0.072(9) 0.008(8) -0.008(8) 0.020(8)
C9 0.074(8) 0.063(7) 0.069(8) 0.006(7) -0.007(7) 0.019(7)
N16 0.069(8) 0.059(7) 0.065(8) 0.007(7) -0.006(7) 0.019(7)
O2W 0.068(17) 0.031(11) 0.058(16) 0.005(10) -0.017(13) 0.012(11)
O3W 0.062(17) 0.048(13) 0.064(17) 0.009(12) 0.012(13) -0.002(12)
O4W 0.15(3) 0.078(18) 0.059(18) 0.027(14) 0.069(19) 0.077(19)
O5W 0.11(2) 0.12(2) 0.08(2) 0.062(19) 0.032(18) 0.04(2)
N4 0.029(5) 0.027(4) 0.031(4) 0.010(4) 0.006(4) 0.006(4)
C5 0.030(9) 0.039(8) 0.034(8) 0.003(7) 0.003(7) 0.002(7)
N6 0.035(6) 0.028(6) 0.039(6) 0.015(5) 0.005(6) 0.004(5)
N5 0.029(5) 0.026(5) 0.030(5) 0.010(4) 0.004(5) 0.007(4)
C6 0.029(9) 0.039(8) 0.033(8) 0.003(7) 0.006(7) 0.006(7)
O1W 0.09(2) 0.055(14) 0.044(15) 0.008(11) 0.040(14) -0.004(13)

loop_
_atom_type_symbol
_atom_type_description
_atom_type_scat_dispersion_real
_atom_type_scat_dispersion_imag
_atom_type_scat_source
O O 0.0106 0.0060 'International Tables Vol C Tables 4.2.6.8 and 6.1.1.4'
Si Si 0.0817 0.0704 'International Tables Vol C Tables 4.2.6.8 and 6.1.1.4'
W W -0.8490 6.8722 'International Tables Vol C Tables 4.2.6.8 and 6.1.1.4'
Zn Zn 0.2839 1.4301 'International Tables Vol C Tables 4.2.6.8 and 6.1.1.4'
N N 0.0061 0.0033 'International Tables Vol C Tables 4.2.6.8 and 6.1.1.4'
C C 0.0033 0.0016 'International Tables Vol C Tables 4.2.6.8 and 6.1.1.4'
H H 0.0000 0.0000 'International Tables Vol C Tables 4.2.6.8 and 6.1.1.4'

loop_
_geom_angle_atom_site_label_1
_geom_angle_atom_site_label_2
_geom_angle_atom_site_label_3
_geom_angle
_geom_angle_site_symmetry_1
_geom_angle_site_symmetry_3
W1 O3 W3 150.9(9) . .
W1 O4 W2 151.9(9) . .
W3 O5 W2 154.7(8) . .
W2 O6 W9 122.1(9) . .
W2 O7 W8 122.2(7) . .
Zn1 O6W H6WC 103.8 . .
Zn1 O6W H6WD 118.5 . .
H6WC O6W H6WD 108.1 . .
W1 O8 W5 122.2(8) . .
W3 O9 W7 122.4(8) . .
Zn2 O8W H8WC 112.8 . .
Zn2 O8W H8WD 105.7 . .
H8WC O8W H8WD 108.1 . .
W4 O10 W1 121.8(8) . .
Zn2 O9W H9WC 79.6 . .
W4 O13 W9 151.9(9) . .
W9 O14 W8 122.8(9) . .
W5 O15 W4 121.9(8) . .
Si1 O16 W4 125.1(8) . .
Si1 O16 W1 122.8(8) . .
W4 O16 W1 92.5(5) . .
Si1 O16 W5 123.7(8) . .
W4 O16 W5 91.8(5) . .
W1 O16 W5 91.5(6) . .
W8 O17 W7 152.9(8) . .
W6 O20 W5 150.8(10) . .
Si1 O21 W6 124.3(8) . .
Si1 O21 W7 125.0(8) . .
W6 O21 W7 92.2(5) . .
Si1 O21 W3 122.9(8) . .
W6 O21 W3 92.5(5) . .
W7 O21 W3 90.4(5) . .
Si1 O22 W8 123.1(9) . .
Si1 O22 W2 125.8(9) . .
W8 O22 W2 91.2(5) . .
Si1 O22 W9 124.6(8) . .
W8 O22 W9 91.2(6) . .
W2 O22 W9 90.8(6) . .
W4 O23 W11 152.6(9) . .
W11 O24 W9 151.7(10) . .
Si1 O25 W12 125.4(9) . .
Si1 O25 W11 124.1(9) . .
W12 O25 W11 91.8(5) . .
Si1 O25 W10 122.9(8) . .
W12 O25 W10 90.9(5) . .
W11 O25 W10 91.9(5) . .
W5 O26 W12 153.5(9) . .
W10 O27 W7 152.8(9) . .
W6 O28 W12 154.6(10) . .
W10 O29 W8 153.0(9) . .
W11 O31 W10 122.3(8) . .
W12 O32 W11 122.0(7) . .
W12 O33 W10 120.9(8) . .
W12 O37 Zn2 147.5(10) . .
W7 O38 W6 121.9(8) . .
W6 O39 W3 120.7(8) . .
W6 O40 Zn3 152.0(9) . .
O22 Si1 O25 110.6(9) . .
O22 Si1 O21 109.9(8) . .
O25 Si1 O21 109.0(8) . .
O22 Si1 O16 108.4(8) . .
O25 Si1 O16 108.3(8) . .
O21 Si1 O16 110.6(9) . .
O1 W1 O4 103.6(8) . .
O1 W1 O3 101.7(8) . .
O4 W1 O3 86.8(7) . .
O1 W1 O8 98.1(8) . .
O4 W1 O8 158.3(7) . .
O3 W1 O8 88.1(7) . .
O1 W1 O10 101.4(8) . .
O4 W1 O10 89.0(7) . .
O3 W1 O10 156.8(7) . .
O8 W1 O10 87.5(7) . .
O1 W1 O16 169.3(7) . .
O4 W1 O16 85.2(6) . .
O3 W1 O16 84.7(6) . .
O8 W1 O16 73.4(6) . .
O10 W1 O16 72.2(6) . .
O35 W2 O7 101.0(8) . .
O35 W2 O6 100.8(8) . .
O7 W2 O6 88.9(7) . .
O35 W2 O4 102.2(8) . .
O7 W2 O4 156.7(6) . .
O6 W2 O4 88.6(7) . .
O35 W2 O5 102.0(7) . .
O7 W2 O5 90.1(6) . .
O6 W2 O5 156.9(6) . .
O4 W2 O5 83.2(6) . .
O35 W2 O22 172.3(8) . .
O7 W2 O22 73.8(6) . .
O6 W2 O22 73.7(6) . .
O4 W2 O22 83.3(6) . .
O5 W2 O22 83.9(6) . .
O2 W3 O5 102.3(7) . .
O2 W3 O9 102.2(7) . .
O5 W3 O9 91.9(7) . .
O2 W3 O3 100.8(7) . .
O5 W3 O3 85.2(7) . .
O9 W3 O3 156.9(7) . .
O2 W3 O39 99.7(7) . .
O5 W3 O39 157.7(6) . .
O9 W3 O39 86.9(7) . .
O3 W3 O39 87.1(6) . .
O2 W3 O21 171.1(6) . .
O5 W3 O21 85.9(6) . .
O9 W3 O21 73.7(6) . .
O3 W3 O21 83.2(6) . .
O39 W3 O21 72.4(6) . .
O12 W4 O23 103.8(8) . .
O12 W4 O13 102.7(7) . .
O23 W4 O13 85.4(6) . .
O12 W4 O10 98.7(8) . .
O23 W4 O10 157.5(7) . .
O13 W4 O10 89.0(7) . .
O12 W4 O15 98.9(7) . .
O23 W4 O15 90.4(7) . .
O13 W4 O15 158.3(7) . .
O10 W4 O15 86.9(7) . .
O12 W4 O16 169.1(7) . .
O23 W4 O16 84.4(6) . .
O13 W4 O16 85.0(6) . .
O10 W4 O16 73.4(6) . .
O15 W4 O16 73.4(6) . .
O34 W5 O26 102.3(7) . .
O34 W5 O15 101.7(8) . .
O26 W5 O15 90.2(7) . .
O34 W5 O20 100.8(8) . .
O26 W5 O20 85.2(7) . .
O15 W5 O20 157.5(7) . .
O34 W5 O8 101.4(8) . .
O26 W5 O8 156.1(6) . .
O15 W5 O8 87.7(7) . .
O20 W5 O8 87.7(6) . .
O34 W5 O16 172.0(7) . .
O26 W5 O16 83.8(6) . .
O15 W5 O16 72.8(6) . .
O20 W5 O16 84.8(6) . .
O8 W5 O16 72.9(6) . .
O40 W6 O28 102.7(7) . .
O40 W6 O20 100.0(7) . .
O28 W6 O20 85.2(7) . .
O40 W6 O39 99.4(7) . .
O28 W6 O39 157.8(7) . .
O20 W6 O39 89.7(6) . .
O40 W6 O38 100.8(7) . .
O28 W6 O38 90.4(7) . .
O20 W6 O38 159.2(7) . .
O39 W6 O38 86.6(6) . .
O40 W6 O21 171.6(6) . .
O28 W6 O21 83.6(6) . .
O20 W6 O21 86.0(6) . .
O39 W6 O21 74.5(6) . .
O38 W6 O21 73.4(6) . .
O18 W7 O27 102.4(7) . .
O18 W7 O38 100.5(7) . .
O27 W7 O38 88.3(7) . .
O18 W7 O17 102.7(7) . .
O27 W7 O17 84.4(7) . .
O38 W7 O17 156.7(6) . .
O18 W7 O9 101.6(7) . .
O27 W7 O9 156.0(7) . .
O38 W7 O9 87.7(7) . .
O17 W7 O9 90.0(7) . .
O18 W7 O21 171.4(7) . .
O27 W7 O21 82.8(6) . .
O38 W7 O21 72.6(6) . .
O17 W7 O21 84.5(6) . .
O9 W7 O21 73.5(6) . .
O19 W8 O17 102.7(7) . .
O19 W8 O29 103.5(7) . .
O17 W8 O29 84.9(7) . .
O19 W8 O14 99.2(7) . .
O17 W8 O14 158.1(7) . .
O29 W8 O14 89.1(6) . .
O19 W8 O7 100.1(7) . .
O17 W8 O7 89.9(7) . .
O29 W8 O7 156.4(6) . .
O14 W8 O7 87.2(7) . .
O19 W8 O22 169.4(7) . .
O17 W8 O22 85.4(6) . .
O29 W8 O22 83.8(6) . .
O14 W8 O22 73.0(6) . .
O7 W8 O22 72.8(6) . .
O11 W9 O14 99.5(8) . .
O11 W9 O13 103.9(8) . .
O14 W9 O13 156.5(7) . .
O11 W9 O6 98.6(7) . .
O14 W9 O6 88.4(7) . .
O13 W9 O6 88.9(7) . .
O11 W9 O24 103.3(8) . .
O14 W9 O24 88.8(7) . .
O13 W9 O24 85.0(7) . .
O6 W9 O24 158.0(7) . .
O11 W9 O22 168.8(7) . .
O14 W9 O22 72.9(6) . .
O13 W9 O22 83.9(6) . .
O6 W9 O22 73.3(6) . .
O24 W9 O22 85.1(7) . .
O36 W10 O29 102.7(8) . .
O36 W10 O27 104.7(8) . .
O29 W10 O27 85.9(7) . .
O36 W10 O33 101.0(8) . .
O29 W10 O33 156.3(7) . .
O27 W10 O33 90.1(7) . .
O36 W10 O31 98.7(8) . .
O29 W10 O31 87.5(6) . .
O27 W10 O31 156.6(7) . .
O33 W10 O31 87.0(6) . .
O36 W10 O25 169.5(7) . .
O29 W10 O25 83.0(6) . .
O27 W10 O25 84.4(6) . .
O33 W10 O25 73.3(6) . .
O31 W10 O25 72.5(6) . .
O30 W11 O24 102.3(8) . .
O30 W11 O23 102.5(8) . .
O24 W11 O23 85.2(7) . .
O30 W11 O32 99.5(7) . .
O24 W11 O32 158.1(7) . .
O23 W11 O32 88.0(6) . .
O30 W11 O31 100.8(8) . .
O24 W11 O31 90.2(7) . .
O23 W11 O31 156.7(7) . .
O32 W11 O31 87.9(6) . .
O30 W11 O25 169.9(7) . .
O24 W11 O25 86.1(7) . .
O23 W11 O25 83.7(6) . .
O32 W11 O25 72.5(6) . .
O31 W11 O25 73.2(6) . .
O37 W12 O32 100.7(7) . .
O37 W12 O33 100.0(7) . .
O32 W12 O33 89.5(7) . .
O37 W12 O28 102.8(7) . .
O32 W12 O28 156.3(6) . .
O33 W12 O28 89.8(7) . .
O37 W12 O26 101.2(7) . .
O32 W12 O26 89.1(7) . .
O33 W12 O26 158.7(6) . .
O28 W12 O26 83.1(7) . .
O37 W12 O25 172.2(7) . .
O32 W12 O25 73.6(6) . .
O33 W12 O25 74.9(6) . .
O28 W12 O25 83.3(6) . .
O26 W12 O25 84.3(6) . .
N7 Zn1 N10 174.2(9) . .
N7 Zn1 O6W 88.0(8) . .
N10 Zn1 O6W 86.7(8) . .
N7 Zn1 N1 87.5(9) . .
N10 Zn1 N1 97.6(8) . .
O6W Zn1 N1 172.9(8) . .
N7 Zn1 N4 94.1(8) . .
N10 Zn1 N4 88.5(8) . .
O6W Zn1 N4 93.7(8) . .
N1 Zn1 N4 92.1(8) . .
N7 Zn1 O7W 86.8(9) . .
N10 Zn1 O7W 90.6(9) . .
O6W Zn1 O7W 85.9(8) . .
N1 Zn1 O7W 88.3(9) . .
N4 Zn1 O7W 179.1(9) . .
N8 Zn2 O9W 170.1(8) . .
N8 Zn2 N5 94.9(9) . .
O9W Zn2 N5 94.3(8) . .
N8 Zn2 O8W 86.4(8) . .
O9W Zn2 O8W 89.7(7) . .
N5 Zn2 O8W 91.1(8) . .
N8 Zn2 N2 92.4(8) . .
O9W Zn2 N2 90.9(8) . .
N5 Zn2 N2 92.6(8) . .
O8W Zn2 N2 176.2(7) . .
N8 Zn2 O37 83.1(7) . .
O9W Zn2 O37 87.5(7) . .
N5 Zn2 O37 175.6(8) . .
O8W Zn2 O37 84.9(7) . .
N2 Zn2 O37 91.4(7) . .
N8 Zn2 H9WC 147.6 . .
O9W Zn2 H9WC 23.5 . .
N5 Zn2 H9WC 108.7 . .
O8W Zn2 H9WC 71.6 . .
N2 Zn2 H9WC 108.0 . .
O37 Zn2 H9WC 71.7 . .
N9 Zn3 N9 180 . 2_567
N9 Zn3 O40 91.7(8) . .
N9 Zn3 O40 88.3(8) 2_567 .
N9 Zn3 O40 88.3(8) . 2_567
N9 Zn3 O40 91.7(8) 2_567 2_567
O40 Zn3 O40 180 . 2_567
N9 Zn3 N16 87.6(10) . .
N9 Zn3 N16 92.4(10) 2_567 .
O40 Zn3 N16 91.8(8) . .
O40 Zn3 N16 88.2(8) 2_567 .
N9 Zn3 N16 92.4(10) . 2_567
N9 Zn3 N16 87.6(10) 2_567 2_567
O40 Zn3 N16 88.2(8) . 2_567
O40 Zn3 N16 91.8(8) 2_567 2_567
N16 Zn3 N16 180 . 2_567
C1 N1 N2 105(2) . .
C1 N1 Zn1 127(2) . .
N2 N1 Zn1 127.6(16) . .
C2 N2 N1 108(2) . .
C2 N2 Zn2 131.8(19) . .
N1 N2 Zn2 117.2(16) . .
C2 N3 C1 104(2) . .
C2 N3 H3 128.1 . .
C1 N3 H3 128.1 . .
C3 N7 N8 105(2) . .
C3 N7 Zn1 130(2) . .
N8 N7 Zn1 125.0(17) . .
C4 N8 N7 107(2) . .
C4 N8 Zn2 130(2) . .
N7 N8 Zn2 122.9(16) . .
C4 N9 C3 105(3) . .
C4 N9 Zn3 127(2) . .
C3 N9 Zn3 127(2) . .
C7 N10 N11 102(2) . .
C7 N10 Zn1 128.2(19) . .
N11 N10 Zn1 129.8(16) . .
C8 N11 N10 112(2) . .
C8 N12 C7 110(2) . .
C8 N12 H12 124.8 . .
C7 N12 H12 124.8 . .
N1 C1 N3 113(3) . .
N1 C1 H1 123.4 . .
N3 C1 H1 123.4 . .
N3 C2 N2 109(3) . .
N3 C2 H2 125.3 . .
N2 C2 H2 125.3 . .
N7 C3 N9 111(3) . .
N7 C3 H3A 124.4 . .
N9 C3 H3A 124.4 . .
N8 C4 N9 111(3) . .
N8 C4 H4 124.3 . .
N9 C4 H4 124.3 . .
N12 C7 N10 109(3) . .
N12 C7 H7 125.4 . .
N10 C7 H7 125.4 . .
N11 C8 N12 107(2) . .
N11 C8 H8 126.6 . .
N12 C8 H8 126.6 . .
N16 N13 C10 110.2(18) . .
N16 N13 H13 124.9 . .
C10 N13 H13 124.9 . .
C9 N15 C10 103.0(17) . .
N13 C10 N15 110.5(18) . .
N13 C10 H10 124.8 . .
N15 C10 H10 124.8 . .
N15 C9 N16 112.4(18) . .
N15 C9 H9 123.8 . .
N16 C9 H9 123.8 . .
N13 N16 C9 103.4(17) . .
N13 N16 Zn3 130.6(18) . .
C9 N16 Zn3 124.4(18) . .
C5 N4 N5 105(2) . .
C5 N4 Zn1 132(2) . .
N5 N4 Zn1 122.1(15) . .
N6 C5 N4 113(3) . .
N6 C5 H5 123.4 . .
N4 C5 H5 123.4 . .
C5 N6 C6 105(2) . .
C5 N6 H6 127.3 . .
C6 N6 H6 127.3 . .
C6 N5 N4 109(2) . .
C6 N5 Zn2 125(2) . .
N4 N5 Zn2 125.3(16) . .
N5 C6 N6 107(3) . .
N5 C6 H6A 126.7 . .
N6 C6 H6A 126.7 . .

loop_
_geom_bond_atom_site_label_1
_geom_bond_atom_site_label_2
_geom_bond_distance
_geom_bond_site_symmetry_2
O1 W1 1.697(17) .
O2 W3 1.717(15) .
O3 W1 1.895(16) .
O3 W3 1.912(16) .
O4 W1 1.886(15) .
O4 W2 1.926(15) .
O5 W3 1.848(15) .
O5 W2 1.936(16) .
O6 W2 1.913(16) .
O6 W9 1.923(17) .
O7 W2 1.885(15) .
O7 W8 1.947(16) .
O6W Zn1 2.137(19) .
O6W H6WC 0.8500 .
O6W H6WD 0.8500 .
O8 W1 1.919(14) .
O8 W5 1.923(15) .
O7W Zn1 2.182(19) .
O9 W3 1.885(15) .
O9 W7 1.925(15) .
O8W Zn2 2.139(18) .
O8W H8WC 0.8500 .
O8W H8WD 0.8499 .
O10 W4 1.904(16) .
O10 W1 1.942(16) .
O9W Zn2 2.080(18) .
O9W H9WC 0.8500 .
O11 W9 1.671(17) .
O12 W4 1.696(16) .
O13 W4 1.888(15) .
O13 W9 1.919(15) .
O14 W9 1.908(15) .
O14 W8 1.926(16) .
O15 W5 1.907(16) .
O15 W4 1.929(16) .
O16 Si1 1.644(17) .
O16 W4 2.313(15) .
O16 W1 2.338(15) .
O16 W5 2.356(15) .
O17 W8 1.879(16) .
O17 W7 1.918(16) .
O18 W7 1.725(16) .
O19 W8 1.703(17) .
O20 W6 1.902(15) .
O20 W5 1.914(15) .
O21 Si1 1.635(16) .
O21 W6 2.307(15) .
O21 W7 2.343(15) .
O21 W3 2.362(14) .
O22 Si1 1.621(16) .
O22 W8 2.346(16) .
O22 W2 2.351(16) .
O22 W9 2.363(17) .
O23 W4 1.887(17) .
O23 W11 1.913(17) .
O24 W11 1.878(15) .
O24 W9 1.927(16) .
O25 Si1 1.629(16) .
O25 W12 2.309(15) .
O25 W11 2.348(15) .
O25 W10 2.361(16) .
O26 W5 1.896(17) .
O26 W12 1.916(17) .
O27 W10 1.891(16) .
O27 W7 1.903(16) .
O28 W6 1.880(16) .
O28 W12 1.910(17) .
O29 W10 1.885(14) .
O29 W8 1.898(14) .
O30 W11 1.711(18) .
O31 W11 1.921(16) .
O31 W10 1.944(16) .
O32 W12 1.905(16) .
O32 W11 1.918(15) .
O33 W12 1.906(16) .
O33 W10 1.922(14) .
O34 W5 1.717(17) .
O35 W2 1.693(15) .
O36 W10 1.675(18) .
O37 W12 1.720(15) .
O37 Zn2 2.253(16) .
O38 W7 1.913(15) .
O38 W6 1.920(15) .
O39 W6 1.915(14) .
O39 W3 1.965(14) .
O40 W6 1.725(14) .
O40 Zn3 2.169(14) .
Zn1 N7 2.09(2) .
Zn1 N10 2.10(2) .
Zn1 N1 2.14(2) .
Zn1 N4 2.16(2) .
Zn2 N8 2.04(2) .
Zn2 N5 2.12(2) .
Zn2 N2 2.19(2) .
Zn2 H9WC 2.1001 .
Zn3 N9 2.00(2) .
Zn3 N9 2.00(2) 2_567
Zn3 O40 2.169(14) 2_567
Zn3 N16 2.35(2) .
Zn3 N16 2.35(2) 2_567
N1 C1 1.29(3) .
N1 N2 1.38(3) .
N2 C2 1.35(3) .
N3 C2 1.34(3) .
N3 C1 1.38(3) .
N3 H3 0.8600 .
N7 C3 1.33(3) .
N7 N8 1.41(3) .
N8 C4 1.30(3) .
N9 C4 1.34(3) .
N9 C3 1.35(3) .
N10 C7 1.35(3) .
N10 N11 1.43(3) .
N11 C8 1.28(3) .
N12 C8 1.32(3) .
N12 C7 1.33(3) .
N12 H12 0.8600 .
C1 H1 0.9300 .
C2 H2 0.9300 .
C3 H3A 0.9300 .
C4 H4 0.9300 .
C7 H7 0.9300 .
C8 H8 0.9300 .
N13 N16 1.299(17) .
N13 C10 1.314(18) .
N13 H13 0.8600 .
N15 C9 1.316(18) .
N15 C10 1.340(18) .
C10 H10 0.9300 .
C9 N16 1.371(18) .
C9 H9 0.9300 .
N4 C5 1.31(3) .
N4 N5 1.34(3) .
C5 N6 1.28(3) .
C5 H5 0.9300 .
N6 C6 1.38(3) .
N6 H6 0.8600 .
N5 C6 1.31(3) .
C6 H6A 0.9300 .

loop_
_geom_torsion_atom_site_label_1
_geom_torsion_atom_site_label_2
_geom_torsion_atom_site_label_3
_geom_torsion_atom_site_label_4
_geom_torsion
_geom_torsion_site_symmetry_1
_geom_torsion_site_symmetry_4
W8 O22 Si1 O25 -60.2(12) . .
W2 O22 Si1 O25 179.8(9) . .
W9 O22 Si1 O25 58.6(12) . .
W8 O22 Si1 O21 60.2(12) . .
W2 O22 Si1 O21 -59.8(12) . .
W9 O22 Si1 O21 178.9(9) . .
W8 O22 Si1 O16 -178.8(9) . .
W2 O22 Si1 O16 61.2(12) . .
W9 O22 Si1 O16 -60.0(12) . .
W12 O25 Si1 O22 -179.8(9) . .
W11 O25 Si1 O22 -57.9(12) . .
W10 O25 Si1 O22 61.3(12) . .
W12 O25 Si1 O21 59.3(12) . .
W11 O25 Si1 O21 -178.8(8) . .
W10 O25 Si1 O21 -59.7(11) . .
W12 O25 Si1 O16 -61.1(12) . .
W11 O25 Si1 O16 60.8(11) . .
W10 O25 Si1 O16 179.9(8) . .
W6 O21 Si1 O22 178.4(9) . .
W7 O21 Si1 O22 -59.4(11) . .
W3 O21 Si1 O22 58.2(12) . .
W6 O21 Si1 O25 -60.2(12) . .
W7 O21 Si1 O25 62.0(11) . .
W3 O21 Si1 O25 179.5(8) . .
W6 O21 Si1 O16 58.8(11) . .
W7 O21 Si1 O16 -179.0(8) . .
W3 O21 Si1 O16 -61.5(11) . .
W4 O16 Si1 O22 60.0(11) . .
W1 O16 Si1 O22 -61.1(11) . .
W5 O16 Si1 O22 -179.0(9) . .
W4 O16 Si1 O25 -60.0(11) . .
W1 O16 Si1 O25 178.9(8) . .
W5 O16 Si1 O25 61.0(11) . .
W4 O16 Si1 O21 -179.4(8) . .
W1 O16 Si1 O21 59.5(11) . .
W5 O16 Si1 O21 -58.4(11) . .
W2 O4 W1 O1 127(2) . .
W2 O4 W1 O3 26(2) . .
W2 O4 W1 O8 -51(3) . .
W2 O4 W1 O10 -131(2) . .
W2 O4 W1 O16 -59(2) . .
W3 O3 W1 O1 -124.7(19) . .
W3 O3 W1 O4 -21.5(19) . .
W3 O3 W1 O8 137.4(19) . .
W3 O3 W1 O10 58(3) . .
W3 O3 W1 O16 63.9(19) . .
W5 O8 W1 O1 172.6(10) . .
W5 O8 W1 O4 -9(2) . .
W5 O8 W1 O3 -85.9(10) . .
W5 O8 W1 O10 71.4(10) . .
W5 O8 W1 O16 -0.8(8) . .
W4 O10 W1 O1 -170.7(10) . .
W4 O10 W1 O4 85.6(10) . .
W4 O10 W1 O3 6(2) . .
W4 O10 W1 O8 -73.0(10) . .
W4 O10 W1 O16 0.4(8) . .
Si1 O16 W1 O1 -170(4) . .
W4 O16 W1 O1 55(4) . .
W5 O16 W1 O1 -37(4) . .
Si1 O16 W1 O4 44.8(10) . .
W4 O16 W1 O4 -90.7(6) . .
W5 O16 W1 O4 177.4(6) . .
Si1 O16 W1 O3 -42.4(10) . .
W4 O16 W1 O3 -177.9(6) . .
W5 O16 W1 O3 90.2(6) . .
Si1 O16 W1 O8 -132.0(11) . .
W4 O16 W1 O8 92.5(6) . .
W5 O16 W1 O8 0.6(5) . .
Si1 O16 W1 O10 135.2(11) . .
W4 O16 W1 O10 -0.3(6) . .
W5 O16 W1 O10 -92.2(6) . .
W8 O7 W2 O35 -173.0(10) . .
W8 O7 W2 O6 -72.2(9) . .
W8 O7 W2 O4 12(2) . .
W8 O7 W2 O5 84.7(9) . .
W8 O7 W2 O22 1.1(8) . .
W9 O6 W2 O35 172.0(10) . .
W9 O6 W2 O7 71.0(10) . .
W9 O6 W2 O4 -85.8(10) . .
W9 O6 W2 O5 -17(2) . .
W9 O6 W2 O22 -2.4(9) . .
W1 O4 W2 O35 -128(2) . .
W1 O4 W2 O7 47(3) . .
W1 O4 W2 O6 131(2) . .
W1 O4 W2 O5 -27.0(19) . .
W1 O4 W2 O22 58(2) . .
W3 O5 W2 O35 132(2) . .
W3 O5 W2 O7 -126(2) . .
W3 O5 W2 O6 -39(3) . .
W3 O5 W2 O4 31(2) . .
W3 O5 W2 O22 -53(2) . .
Si1 O22 W2 O35 -179(100) . .
W8 O22 W2 O35 47(6) . .
W9 O22 W2 O35 -44(6) . .
Si1 O22 W2 O7 132.7(12) . .
W8 O22 W2 O7 -0.8(6) . .
W9 O22 W2 O7 -92.1(6) . .
Si1 O22 W2 O6 -133.6(12) . .
W8 O22 W2 O6 92.9(7) . .
W9 O22 W2 O6 1.6(6) . .
Si1 O22 W2 O4 -43.1(11) . .
W8 O22 W2 O4 -176.6(7) . .
W9 O22 W2 O4 92.1(6) . .
Si1 O22 W2 O5 40.8(11) . .
W8 O22 W2 O5 -92.7(6) . .
W9 O22 W2 O5 176.0(6) . .
W2 O5 W3 O2 -130(2) . .
W2 O5 W3 O9 127(2) . .
W2 O5 W3 O3 -30(2) . .
W2 O5 W3 O39 40(3) . .
W2 O5 W3 O21 53(2) . .
W7 O9 W3 O2 172.1(9) . .
W7 O9 W3 O5 -84.8(10) . .
W7 O9 W3 O3 -3(2) . .
W7 O9 W3 O39 72.9(10) . .
W7 O9 W3 O21 0.4(8) . .
W1 O3 W3 O2 123.5(19) . .
W1 O3 W3 O5 21.8(19) . .
W1 O3 W3 O9 -62(3) . .
W1 O3 W3 O39 -137.2(19) . .
W1 O3 W3 O21 -64.6(19) . .
W6 O39 W3 O2 -175.7(9) . .
W6 O39 W3 O5 14(2) . .
W6 O39 W3 O9 -73.8(9) . .
W6 O39 W3 O3 83.8(9) . .
W6 O39 W3 O21 0.1(8) . .
Si1 O21 W3 O2 162(4) . .
W6 O21 W3 O2 28(4) . .
W7 O21 W3 O2 -64(4) . .
Si1 O21 W3 O5 -40.5(10) . .
W6 O21 W3 O5 -174.9(6) . .
W7 O21 W3 O5 92.9(6) . .
Si1 O21 W3 O9 -133.6(11) . .
W6 O21 W3 O9 91.9(7) . .
W7 O21 W3 O9 -0.3(6) . .
Si1 O21 W3 O3 45.2(10) . .
W6 O21 W3 O3 -89.2(6) . .
W7 O21 W3 O3 178.6(6) . .
Si1 O21 W3 O39 134.4(11) . .
W6 O21 W3 O39 0.0(5) . .
W7 O21 W3 O39 -92.2(6) . .
W11 O23 W4 O12 129(2) . .
W11 O23 W4 O13 27(2) . .
W11 O23 W4 O10 -49(3) . .
W11 O23 W4 O15 -132(2) . .
W11 O23 W4 O16 -59(2) . .
W9 O13 W4 O12 -130.3(19) . .
W9 O13 W4 O23 -27.2(19) . .
W9 O13 W4 O10 131(2) . .
W9 O13 W4 O15 52(3) . .
W9 O13 W4 O16 57.5(19) . .
W1 O10 W4 O12 171.8(9) . .
W1 O10 W4 O23 -10(2) . .
W1 O10 W4 O13 -85.4(10) . .
W1 O10 W4 O15 73.3(10) . .
W1 O10 W4 O16 -0.4(8) . .
W5 O15 W4 O12 -172.2(10) . .
W5 O15 W4 O23 83.8(10) . .
W5 O15 W4 O13 5(2) . .
W5 O15 W4 O10 -73.9(10) . .
W5 O15 W4 O16 -0.3(8) . .
Si1 O16 W4 O12 -179(3) . .
W1 O16 W4 O12 -45(3) . .
W5 O16 W4 O12 47(3) . .
Si1 O16 W4 O23 42.6(10) . .
W1 O16 W4 O23 176.5(6) . .
W5 O16 W4 O23 -91.9(6) . .
Si1 O16 W4 O13 -43.2(10) . .
W1 O16 W4 O13 90.7(6) . .
W5 O16 W4 O13 -177.7(6) . .
Si1 O16 W4 O10 -133.6(11) . .
W1 O16 W4 O10 0.3(6) . .
W5 O16 W4 O10 91.9(6) . .
Si1 O16 W4 O15 134.7(11) . .
W1 O16 W4 O15 -91.4(7) . .
W5 O16 W4 O15 0.2(6) . .
W12 O26 W5 O34 -128(2) . .
W12 O26 W5 O15 130(2) . .
W12 O26 W5 O20 -28.4(19) . .
W12 O26 W5 O8 45(3) . .
W12 O26 W5 O16 56.9(19) . .
W4 O15 W5 O34 174.3(10) . .
W4 O15 W5 O26 -83.1(10) . .
W4 O15 W5 O20 -5(2) . .
W4 O15 W5 O8 73.1(10) . .
W4 O15 W5 O16 0.3(8) . .
W6 O20 W5 O34 128.5(17) . .
W6 O20 W5 O26 26.9(16) . .
W6 O20 W5 O15 -52(3) . .
W6 O20 W5 O8 -130.3(17) . .
W6 O20 W5 O16 -57.3(16) . .
W1 O8 W5 O34 -173.4(10) . .
W1 O8 W5 O26 13(2) . .
W1 O8 W5 O15 -71.9(10) . .
W1 O8 W5 O20 86.1(10) . .
W1 O8 W5 O16 0.8(8) . .
Si1 O16 W5 O34 177(4) . .
W4 O16 W5 O34 -48(5) . .
W1 O16 W5 O34 45(5) . .
Si1 O16 W5 O26 -43.5(10) . .
W4 O16 W5 O26 92.0(6) . .
W1 O16 W5 O26 -175.4(6) . .
Si1 O16 W5 O15 -135.7(11) . .
W4 O16 W5 O15 -0.2(6) . .
W1 O16 W5 O15 92.4(7) . .
Si1 O16 W5 O20 42.2(10) . .
W4 O16 W5 O20 177.7(6) . .
W1 O16 W5 O20 -89.8(6) . .
Si1 O16 W5 O8 131.4(11) . .
W4 O16 W5 O8 -93.1(6) . .
W1 O16 W5 O8 -0.6(5) . .
Zn3 O40 W6 O28 -87(2) . .
Zn3 O40 W6 O20 0(2) . .
Zn3 O40 W6 O39 91(2) . .
Zn3 O40 W6 O38 179.6(19) . .
Zn3 O40 W6 O21 134(4) . .
W12 O28 W6 O40 127(2) . .
W12 O28 W6 O20 28(2) . .
W12 O28 W6 O39 -50(3) . .
W12 O28 W6 O38 -132(2) . .
W12 O28 W6 O21 -59(2) . .
W5 O20 W6 O40 -128.6(16) . .
W5 O20 W6 O28 -26.5(16) . .
W5 O20 W6 O39 131.9(16) . .
W5 O20 W6 O38 52(3) . .
W5 O20 W6 O21 57.4(16) . .
W3 O39 W6 O40 174.0(9) . .
W3 O39 W6 O28 -9(2) . .
W3 O39 W6 O20 -85.9(9) . .
W3 O39 W6 O38 73.6(9) . .
W3 O39 W6 O21 -0.1(8) . .
W7 O38 W6 O40 -172.9(9) . .
W7 O38 W6 O28 84.0(10) . .
W7 O38 W6 O20 6(2) . .
W7 O38 W6 O39 -74.0(10) . .
W7 O38 W6 O21 0.8(8) . .
Si1 O21 W6 O40 -178(4) . .
W7 O21 W6 O40 46(5) . .
W3 O21 W6 O40 -44(5) . .
Si1 O21 W6 O28 43.1(10) . .
W7 O21 W6 O28 -93.0(6) . .
W3 O21 W6 O28 176.6(7) . .
Si1 O21 W6 O20 -42.5(10) . .
W7 O21 W6 O20 -178.6(6) . .
W3 O21 W6 O20 90.9(6) . .
Si1 O21 W6 O39 -133.4(11) . .
W7 O21 W6 O39 90.5(6) . .
W3 O21 W6 O39 0.0(5) . .
Si1 O21 W6 O38 135.5(11) . .
W7 O21 W6 O38 -0.6(6) . .
W3 O21 W6 O38 -91.1(6) . .
W10 O27 W7 O18 -125(2) . .
W10 O27 W7 O38 135(2) . .
W10 O27 W7 O17 -23(2) . .
W10 O27 W7 O9 54(3) . .
W10 O27 W7 O21 62(2) . .
W6 O38 W7 O18 173.9(10) . .
W6 O38 W7 O27 -83.8(10) . .
W6 O38 W7 O17 -12(2) . .
W6 O38 W7 O9 72.6(10) . .
W6 O38 W7 O21 -0.8(8) . .
W8 O17 W7 O18 130(2) . .
W8 O17 W7 O27 29(2) . .
W8 O17 W7 O38 -44(3) . .
W8 O17 W7 O9 -128(2) . .
W8 O17 W7 O21 -54(2) . .
W3 O9 W7 O18 -173.2(10) . .
W3 O9 W7 O27 8(2) . .
W3 O9 W7 O38 -72.9(10) . .
W3 O9 W7 O17 83.9(10) . .
W3 O9 W7 O21 -0.4(8) . .
Si1 O21 W7 O18 -172(4) . .
W6 O21 W7 O18 -37(5) . .
W3 O21 W7 O18 56(4) . .
Si1 O21 W7 O27 -44.5(10) . .
W6 O21 W7 O27 91.1(6) . .
W3 O21 W7 O27 -176.4(6) . .
Si1 O21 W7 O38 -135.0(11) . .
W6 O21 W7 O38 0.6(6) . .
W3 O21 W7 O38 93.1(6) . .
Si1 O21 W7 O17 40.5(10) . .
W6 O21 W7 O17 176.2(6) . .
W3 O21 W7 O17 -91.3(6) . .
Si1 O21 W7 O9 132.1(11) . .
W6 O21 W7 O9 -92.2(7) . .
W3 O21 W7 O9 0.2(6) . .
W7 O17 W8 O19 -131(2) . .
W7 O17 W8 O29 -29(2) . .
W7 O17 W8 O14 46(3) . .
W7 O17 W8 O7 128(2) . .
W7 O17 W8 O22 56(2) . .
W10 O29 W8 O19 124(2) . .
W10 O29 W8 O17 22(2) . .
W10 O29 W8 O14 -137(2) . .
W10 O29 W8 O7 -56(3) . .
W10 O29 W8 O22 -64(2) . .
W9 O14 W8 O19 -171.6(9) . .
W9 O14 W8 O17 11(2) . .
W9 O14 W8 O29 84.8(10) . .
W9 O14 W8 O7 -71.9(9) . .
W9 O14 W8 O22 1.0(8) . .
W2 O7 W8 O19 170.8(9) . .
W2 O7 W8 O17 -86.3(9) . .
W2 O7 W8 O29 -9(2) . .
W2 O7 W8 O14 72.0(9) . .
W2 O7 W8 O22 -1.1(8) . .
Si1 O22 W8 O19 176(3) . .
W2 O22 W8 O19 -48(4) . .
W9 O22 W8 O19 43(4) . .
Si1 O22 W8 O17 -43.2(10) . .
W2 O22 W8 O17 92.1(6) . .
W9 O22 W8 O17 -177.0(6) . .
Si1 O22 W8 O29 42.1(10) . .
W2 O22 W8 O29 177.5(7) . .
W9 O22 W8 O29 -91.6(6) . .
Si1 O22 W8 O14 133.1(11) . .
W2 O22 W8 O14 -91.5(6) . .
W9 O22 W8 O14 -0.7(6) . .
Si1 O22 W8 O7 -134.6(11) . .
W2 O22 W8 O7 0.8(5) . .
W9 O22 W8 O7 91.6(6) . .
W8 O14 W9 O11 170.5(9) . .
W8 O14 W9 O13 -12(2) . .
W8 O14 W9 O6 72.0(10) . .
W8 O14 W9 O24 -86.2(10) . .
W8 O14 W9 O22 -1.0(8) . .
W4 O13 W9 O11 130.6(19) . .
W4 O13 W9 O14 -47(3) . .
W4 O13 W9 O6 -131(2) . .
W4 O13 W9 O24 28(2) . .
W4 O13 W9 O22 -57.5(19) . .
W2 O6 W9 O11 -169.7(11) . .
W2 O6 W9 O14 -70.3(10) . .
W2 O6 W9 O13 86.4(10) . .
W2 O6 W9 O24 12(3) . .
W2 O6 W9 O22 2.4(9) . .
W11 O24 W9 O11 -133(2) . .
W11 O24 W9 O14 128(2) . .
W11 O24 W9 O13 -30(2) . .
W11 O24 W9 O6 45(3) . .
W11 O24 W9 O22 55(2) . .
Si1 O22 W9 O11 179(3) . .
W8 O22 W9 O11 -48(4) . .
W2 O22 W9 O11 43(4) . .
Si1 O22 W9 O14 -132.0(12) . .
W8 O22 W9 O14 0.7(6) . .
W2 O22 W9 O14 91.9(6) . .
Si1 O22 W9 O13 43.7(11) . .
W8 O22 W9 O13 176.4(6) . .
W2 O22 W9 O13 -92.4(6) . .
Si1 O22 W9 O6 134.5(12) . .
W8 O22 W9 O6 -92.8(7) . .
W2 O22 W9 O6 -1.6(6) . .
Si1 O22 W9 O24 -41.8(11) . .
W8 O22 W9 O24 90.9(6) . .
W2 O22 W9 O24 -177.9(7) . .
W8 O29 W10 O36 -125(2) . .
W8 O29 W10 O27 -21(2) . .
W8 O29 W10 O33 60(3) . .
W8 O29 W10 O31 137(2) . .
W8 O29 W10 O25 64(2) . .
W7 O27 W10 O36 124(2) . .
W7 O27 W10 O29 22(2) . .
W7 O27 W10 O33 -135(2) . .
W7 O27 W10 O31 -52(3) . .
W7 O27 W10 O25 -62(2) . .
W12 O33 W10 O36 -170.8(9) . .
W12 O33 W10 O29 4(2) . .
W12 O33 W10 O27 84.2(9) . .
W12 O33 W10 O31 -72.6(9) . .
W12 O33 W10 O25 0.1(7) . .
W11 O31 W10 O36 173.8(9) . .
W11 O31 W10 O29 -83.7(9) . .
W11 O31 W10 O27 -10(2) . .
W11 O31 W10 O33 73.2(9) . .
W11 O31 W10 O25 -0.3(7) . .
Si1 O25 W10 O36 -167(4) . .
W12 O25 W10 O36 58(4) . .
W11 O25 W10 O36 -33(4) . .
Si1 O25 W10 O29 -43.8(10) . .
W12 O25 W10 O29 -178.3(6) . .
W11 O25 W10 O29 89.8(6) . .
Si1 O25 W10 O27 42.7(10) . .
W12 O25 W10 O27 -91.8(6) . .
W11 O25 W10 O27 176.4(6) . .
Si1 O25 W10 O33 134.5(11) . .
W12 O25 W10 O33 -0.1(5) . .
W11 O25 W10 O33 -91.9(6) . .
Si1 O25 W10 O31 -133.4(11) . .
W12 O25 W10 O31 92.0(6) . .
W11 O25 W10 O31 0.2(5) . .
W9 O24 W11 O30 131(2) . .
W9 O24 W11 O23 29(2) . .
W9 O24 W11 O32 -43(3) . .
W9 O24 W11 O31 -128(2) . .
W9 O24 W11 O25 -54(2) . .
W4 O23 W11 O30 -129(2) . .
W4 O23 W11 O24 -28(2) . .
W4 O23 W11 O32 132(2) . .
W4 O23 W11 O31 52(3) . .
W4 O23 W11 O25 59(2) . .
W12 O32 W11 O30 170.9(10) . .
W12 O32 W11 O24 -15(2) . .
W12 O32 W11 O23 -86.8(10) . .
W12 O32 W11 O31 70.3(10) . .
W12 O32 W11 O25 -2.8(8) . .
W10 O31 W11 O30 -171.2(9) . .
W10 O31 W11 O24 86.2(9) . .
W10 O31 W11 O23 8(2) . .
W10 O31 W11 O32 -72.0(9) . .
W10 O31 W11 O25 0.3(7) . .
Si1 O25 W11 O30 -173(4) . .
W12 O25 W11 O30 -36(4) . .
W10 O25 W11 O30 55(4) . .
Si1 O25 W11 O24 41.2(11) . .
W12 O25 W11 O24 177.4(7) . .
W10 O25 W11 O24 -91.6(7) . .
Si1 O25 W11 O23 -44.3(10) . .
W12 O25 W11 O23 91.9(6) . .
W10 O25 W11 O23 -177.1(6) . .
Si1 O25 W11 O32 -134.3(12) . .
W12 O25 W11 O32 1.9(6) . .
W10 O25 W11 O32 92.9(6) . .
Si1 O25 W11 O31 132.6(11) . .
W12 O25 W11 O31 -91.2(6) . .
W10 O25 W11 O31 -0.2(5) . .
Zn2 O37 W12 O32 -72.0(17) . .
Zn2 O37 W12 O33 -163.4(16) . .
Zn2 O37 W12 O28 104.6(17) . .
Zn2 O37 W12 O26 19.2(18) . .
Zn2 O37 W12 O25 -115(5) . .
W11 O32 W12 O37 -171.6(10) . .
W11 O32 W12 O33 -71.6(10) . .
W11 O32 W12 O28 17(2) . .
W11 O32 W12 O26 87.1(10) . .
W11 O32 W12 O25 2.8(8) . .
W10 O33 W12 O37 173.9(9) . .
W10 O33 W12 O32 73.1(9) . .
W10 O33 W12 O28 -83.2(9) . .
W10 O33 W12 O26 -13(2) . .
W10 O33 W12 O25 -0.1(8) . .
W6 O28 W12 O37 -127(2) . .
W6 O28 W12 O32 45(3) . .
W6 O28 W12 O33 133(2) . .
W6 O28 W12 O26 -27(2) . .
W6 O28 W12 O25 58(2) . .
W5 O26 W12 O37 129(2) . .
W5 O26 W12 O32 -130(2) . .
W5 O26 W12 O33 -44(3) . .
W5 O26 W12 O28 27.5(19) . .
W5 O26 W12 O25 -56.4(19) . .
Si1 O25 W12 O37 178(5) . .
W11 O25 W12 O37 43(5) . .
W10 O25 W12 O37 -49(5) . .
Si1 O25 W12 O32 133.4(12) . .
W11 O25 W12 O32 -2.0(6) . .
W10 O25 W12 O32 -93.9(7) . .
Si1 O25 W12 O33 -132.6(11) . .
W11 O25 W12 O33 92.0(6) . .
W10 O25 W12 O33 0.1(5) . .
Si1 O25 W12 O28 -41.0(11) . .
W11 O25 W12 O28 -176.4(7) . .
W10 O25 W12 O28 91.6(6) . .
Si1 O25 W12 O26 42.7(11) . .
W11 O25 W12 O26 -92.7(6) . .
W10 O25 W12 O26 175.3(6) . .
W12 O37 Zn2 N8 -73.2(18) . .
W12 O37 Zn2 O9W 109.8(18) . .
W12 O37 Zn2 N5 -136(9) . .
W12 O37 Zn2 O8W -160.2(18) . .
W12 O37 Zn2 N2 19.0(18) . .
W6 O40 Zn3 N9 55(2) . .
W6 O40 Zn3 N9 -125(2) . 2_567
W6 O40 Zn3 O40 -59(30) . 2_567
W6 O40 Zn3 N16 143(2) . .
W6 O40 Zn3 N16 -37(2) . 2_567
N7 Zn1 N1 C1 -121(2) . .
N10 Zn1 N1 C1 56(2) . .
O6W Zn1 N1 C1 -71(7) . .
N4 Zn1 N1 C1 145(2) . .
O7W Zn1 N1 C1 -34(2) . .
N7 Zn1 N1 N2 57(2) . .
N10 Zn1 N1 N2 -125.7(19) . .
O6W Zn1 N1 N2 107(6) . .
N4 Zn1 N1 N2 -37(2) . .
O7W Zn1 N1 N2 144(2) . .
C1 N1 N2 C2 1(3) . .
Zn1 N1 N2 C2 -177.4(18) . .
C1 N1 N2 Zn2 164.8(17) . .
Zn1 N1 N2 Zn2 -14(2) . .
N8 Zn2 N2 C2 118(2) . .
O9W Zn2 N2 C2 -53(2) . .
N5 Zn2 N2 C2 -147(2) . .
O8W Zn2 N2 C2 47(13) . .
O37 Zn2 N2 C2 35(2) . .
N8 Zn2 N2 N1 -40.8(17) . .
O9W Zn2 N2 N1 148.6(16) . .
N5 Zn2 N2 N1 54.2(17) . .
O8W Zn2 N2 N1 -112(12) . .
O37 Zn2 N2 N1 -123.9(16) . .
N10 Zn1 N7 C3 -17(9) . .
O6W Zn1 N7 C3 -39(2) . .
N1 Zn1 N7 C3 135(2) . .
N4 Zn1 N7 C3 -133(2) . .
O7W Zn1 N7 C3 47(2) . .
N10 Zn1 N7 N8 162(7) . .
O6W Zn1 N7 N8 139.9(19) . .
N1 Zn1 N7 N8 -45.6(19) . .
N4 Zn1 N7 N8 46.2(19) . .
O7W Zn1 N7 N8 -134.1(19) . .
C3 N7 N8 C4 -7(3) . .
Zn1 N7 N8 C4 173.7(19) . .
C3 N7 N8 Zn2 173.5(17) . .
Zn1 N7 N8 Zn2 -6(3) . .
O9W Zn2 N8 C4 -18(6) . .
N5 Zn2 N8 C4 140(3) . .
O8W Zn2 N8 C4 49(3) . .
N2 Zn2 N8 C4 -127(3) . .
O37 Zn2 N8 C4 -36(3) . .
O9W Zn2 N8 N7 161(4) . .
N5 Zn2 N8 N7 -40.5(19) . .
O8W Zn2 N8 N7 -131.3(19) . .
N2 Zn2 N8 N7 52.3(19) . .
O37 Zn2 N8 N7 143.4(19) . .
N9 Zn3 N9 C4 117(100) 2_567 .
O40 Zn3 N9 C4 37(3) . .
O40 Zn3 N9 C4 -143(3) 2_567 .
N16 Zn3 N9 C4 -55(3) . .
N16 Zn3 N9 C4 125(3) 2_567 .
N9 Zn3 N9 C3 -58(100) 2_567 .
O40 Zn3 N9 C3 -138(2) . .
O40 Zn3 N9 C3 42(2) 2_567 .
N16 Zn3 N9 C3 130(3) . .
N16 Zn3 N9 C3 -50(3) 2_567 .
N7 Zn1 N10 C7 -18(9) . .
O6W Zn1 N10 C7 5(2) . .
N1 Zn1 N10 C7 -170(2) . .
N4 Zn1 N10 C7 98(2) . .
O7W Zn1 N10 C7 -81(2) . .
N7 Zn1 N10 N11 167(7) . .
O6W Zn1 N10 N11 -171(2) . .
N1 Zn1 N10 N11 15(2) . .
N4 Zn1 N10 N11 -77(2) . .
O7W Zn1 N10 N11 103(2) . .
C7 N10 N11 C8 0(3) . .
Zn1 N10 N11 C8 175.6(18) . .
N2 N1 C1 N3 1(3) . .
Zn1 N1 C1 N3 179.8(16) . .
C2 N3 C1 N1 -3(3) . .
C1 N3 C2 N2 4(3) . .
N1 N2 C2 N3 -3(3) . .
Zn2 N2 C2 N3 -163.5(17) . .
N8 N7 C3 N9 6(3) . .
Zn1 N7 C3 N9 -175.3(18) . .
C4 N9 C3 N7 -2(3) . .
Zn3 N9 C3 N7 174.0(18) . .
N7 N8 C4 N9 6(3) . .
Zn2 N8 C4 N9 -174.4(18) . .
C3 N9 C4 N8 -3(3) . .
Zn3 N9 C4 N8 -178.8(18) . .
C8 N12 C7 N10 0(3) . .
N11 N10 C7 N12 0(3) . .
Zn1 N10 C7 N12 -175.9(17) . .
N10 N11 C8 N12 0(3) . .
C7 N12 C8 N11 0(3) . .
N16 N13 C10 N15 -5(5) . .
C9 N15 C10 N13 1(5) . .
C10 N15 C9 N16 4(5) . .
C10 N13 N16 C9 6(4) . .
C10 N13 N16 Zn3 173(3) . .
N15 C9 N16 N13 -6(5) . .
N15 C9 N16 Zn3 -174(3) . .
N9 Zn3 N16 N13 143(3) . .
N9 Zn3 N16 N13 -37(3) 2_567 .
O40 Zn3 N16 N13 51(3) . .
O40 Zn3 N16 N13 -129(3) 2_567 .
N16 Zn3 N16 N13 -39(100) 2_567 .
N9 Zn3 N16 C9 -53(3) . .
N9 Zn3 N16 C9 127(3) 2_567 .
O40 Zn3 N16 C9 -145(3) . .
O40 Zn3 N16 C9 35(3) 2_567 .
N16 Zn3 N16 C9 125(100) 2_567 .
N7 Zn1 N4 C5 130(3) . .
N10 Zn1 N4 C5 -45(3) . .
O6W Zn1 N4 C5 42(3) . .
N1 Zn1 N4 C5 -142(3) . .
O7W Zn1 N4 C5 -29(60) . .
N7 Zn1 N4 N5 -38(2) . .
N10 Zn1 N4 N5 148(2) . .
O6W Zn1 N4 N5 -125.7(19) . .
N1 Zn1 N4 N5 50(2) . .
O7W Zn1 N4 N5 164(58) . .
N5 N4 C5 N6 0(3) . .
Zn1 N4 C5 N6 -168.9(19) . .
N4 C5 N6 C6 -2(3) . .
C5 N4 N5 C6 3(3) . .
Zn1 N4 N5 C6 172.9(18) . .
C5 N4 N5 Zn2 -178.9(19) . .
Zn1 N4 N5 Zn2 -9(3) . .
N8 Zn2 N5 C6 -132(2) . .
O9W Zn2 N5 C6 44(2) . .
O8W Zn2 N5 C6 -46(2) . .
N2 Zn2 N5 C6 135(2) . .
O37 Zn2 N5 C6 -70(10) . .
N8 Zn2 N5 N4 49(2) . .
O9W Zn2 N5 N4 -134(2) . .
O8W Zn2 N5 N4 136(2) . .
N2 Zn2 N5 N4 -43(2) . .
O37 Zn2 N5 N4 111(9) . .
N4 N5 C6 N6 -4(3) . .
Zn2 N5 C6 N6 177.5(17) . .
C5 N6 C6 N5 4(3) . .
